data_4068256
loop_
_publ_author_name
'Hu, Jian'
'Yip, John H. K.'
'Ma, Dik-Lung'
'Wong, Kwok-Yin'
'Chung, Wai-Hong'

_publ_section_title
;
 Switching on the Phosphorescence of Pyrene by Cycloplatination
;
_journal_issue 1
_journal_name_full Organometallics
_journal_page_first 51
_journal_paper_doi 10.1021/om800410m
_journal_volume 28
_journal_year 2009
_chemical_formula_sum 'C55 H42 F3 O3 P3 Pd S'
_chemical_formula_weight 1039.26
_chemical_name_systematic
; 
 ? 
;
_space_group_IT_number 2
_symmetry_space_group_name_Hall '-P 1'
_symmetry_space_group_name_H-M 'P -1'
_atom_sites_solution_hydrogens geom
_atom_sites_solution_primary direct
_atom_sites_solution_secondary difmap
_audit_creation_method SHELXL-97
_cell_angle_alpha 85.3750(10)
_cell_angle_beta 82.7110(10)
_cell_angle_gamma 80.3320(10)
_cell_formula_units_Z 2
_cell_length_a 9.3874(4)
_cell_length_b 14.5503(6)
_cell_length_c 17.6890(7)
_cell_measurement_temperature 293(2)
_cell_volume 2358.22(17)
_computing_structure_refinement 'SHELXL-97 (Sheldrick, 1997)'
_computing_structure_solution 'SHELXS-97 (Sheldrick, 1990)'
_diffrn_ambient_temperature 293(2)
_diffrn_measured_fraction_theta_full 0.999
_diffrn_measured_fraction_theta_max 0.999
_diffrn_radiation_monochromator graphite
_diffrn_radiation_source 'fine-focus sealed tube'
_diffrn_radiation_type MoK\a
_diffrn_radiation_wavelength 0.71073
_diffrn_reflns_av_R_equivalents 0.0492
_diffrn_reflns_av_sigmaI/netI 0.0589
_diffrn_reflns_limit_h_max 12
_diffrn_reflns_limit_h_min -12
_diffrn_reflns_limit_k_max 18
_diffrn_reflns_limit_k_min -18
_diffrn_reflns_limit_l_max 22
_diffrn_reflns_limit_l_min -22
_diffrn_reflns_number 31395
_diffrn_reflns_theta_full 27.50
_diffrn_reflns_theta_max 27.50
_diffrn_reflns_theta_min 1.16
_exptl_absorpt_coefficient_mu 0.596
_exptl_crystal_density_diffrn 1.464
_exptl_crystal_density_method 'not measured'
_exptl_crystal_F_000 1060
_refine_diff_density_max 1.260
_refine_diff_density_min -0.818
_refine_diff_density_rms 0.121
_refine_ls_extinction_method none
_refine_ls_goodness_of_fit_ref 1.112
_refine_ls_hydrogen_treatment mixed
_refine_ls_matrix_type full
_refine_ls_number_parameters 595
_refine_ls_number_reflns 10819
_refine_ls_number_restraints 42
_refine_ls_restrained_S_all 1.132
_refine_ls_R_factor_all 0.0918
_refine_ls_R_factor_gt 0.0727
_refine_ls_shift/su_max 0.137
_refine_ls_shift/su_mean 0.007
_refine_ls_structure_factor_coef Fsqd
_refine_ls_weighting_details 'calc w=1/[\s^2^(Fo^2^)+(0.0926P)^2^+2.1602P] where P=(Fo^2^+2Fc^2^)/3'
_refine_ls_weighting_scheme calc
_refine_ls_wR_factor_gt 0.1741
_refine_ls_wR_factor_ref 0.1864
_reflns_number_gt 8629
_reflns_number_total 10819
_reflns_threshold_expression >2sigma(I)
_cod_data_source_file om800410m_si_001.cif
_cod_data_source_block 6052
_cod_database_code 4068256

loop_
_symmetry_equiv_pos_as_xyz
'x, y, z'
'-x, -y, -z'

loop_
_atom_site_label
_atom_site_type_symbol
_atom_site_fract_x
_atom_site_fract_y
_atom_site_fract_z
_atom_site_U_iso_or_equiv
_atom_site_adp_type
_atom_site_occupancy
_atom_site_symmetry_multiplicity
_atom_site_calc_flag
_atom_site_refinement_flags
Pd1 Pd 0.65911(4) 0.75267(2) 0.750655(19) 0.02980(12) Uani 1 1 d .
P1 P 0.74814(15) 0.66953(9) 0.64506(8) 0.0419(3) Uani 1 1 d .
P2 P 0.57156(13) 0.84332(9) 0.85477(7) 0.0364(3) Uani 1 1 d .
P3 P 0.80918(13) 0.66827(9) 0.83696(8) 0.0395(3) Uani 1 1 d .
C1 C 0.6474(6) 0.7310(4) 0.5713(3) 0.0489(13) Uani 1 1 d .
C2 C 0.6712(8) 0.7095(5) 0.4948(3) 0.0649(18) Uani 1 1 d .
H2 H 0.7406 0.6591 0.4793 0.078 Uiso 1 1 calc R
C3 C 0.5912(9) 0.7636(6) 0.4422(3) 0.074(2) Uani 1 1 d .
H3 H 0.6077 0.7488 0.3914 0.088 Uiso 1 1 calc R
C3A C 0.4879(8) 0.8386(5) 0.4631(3) 0.0631(18) Uani 1 1 d .
C4 C 0.3988(10) 0.8949(7) 0.4105(4) 0.081(3) Uani 1 1 d .
H4 H 0.4142 0.8817 0.3593 0.098 Uiso 1 1 calc R
C5 C 0.2947(10) 0.9654(7) 0.4327(4) 0.082(3) Uani 1 1 d .
H5 H 0.2383 0.9989 0.3970 0.099 Uiso 1 1 calc R
C5A C 0.2690(8) 0.9900(5) 0.5095(4) 0.066(2) Uani 1 1 d .
C6 C 0.1620(9) 1.0622(6) 0.5359(5) 0.084(3) Uani 1 1 d .
H6 H 0.1029 1.0961 0.5015 0.101 Uiso 1 1 calc R
C7 C 0.1407(8) 1.0853(5) 0.6104(5) 0.078(2) Uani 1 1 d .
H7 H 0.0691 1.1348 0.6257 0.094 Uiso 1 1 calc R
C8 C 0.2255(7) 1.0351(4) 0.6635(4) 0.0617(16) Uani 1 1 d .
H8 H 0.2099 1.0502 0.7143 0.074 Uiso 1 1 calc R
C8A C 0.3350(6) 0.9611(4) 0.6400(3) 0.0493(13) Uani 1 1 d .
C9 C 0.4257(6) 0.9077(4) 0.6926(3) 0.0427(12) Uani 1 1 d .
H9 H 0.4136 0.9260 0.7425 0.051 Uiso 1 1 calc R
C10 C 0.5282(5) 0.8324(4) 0.6750(3) 0.0387(11) Uani 1 1 d .
C10A C 0.5470(6) 0.8077(4) 0.5952(3) 0.0416(12) Uani 1 1 d .
C15 C 0.4628(6) 0.8621(4) 0.5406(3) 0.0478(14) Uani 1 1 d .
C16 C 0.3559(6) 0.9381(4) 0.5635(3) 0.0504(14) Uani 1 1 d .
C17 C 0.6400(5) 0.7811(4) 0.9406(3) 0.0484(13) Uani 1 1 d .
H17A H 0.6329 0.8241 0.9806 0.058 Uiso 1 1 calc R
H17B H 0.5830 0.7325 0.9592 0.058 Uiso 1 1 calc R
C18 C 0.7995(5) 0.7383(4) 0.9191(3) 0.0472(13) Uani 1 1 d .
H18A H 0.8362 0.6993 0.9618 0.057 Uiso 1 1 calc R
H18B H 0.8584 0.7873 0.9065 0.057 Uiso 1 1 calc R
C1B C 0.7183(6) 0.5489(4) 0.6506(3) 0.0516(14) Uani 1 1 d .
C2B C 0.8110(8) 0.4799(4) 0.6855(4) 0.0704(19) Uani 1 1 d .
H2B H 0.8937 0.4943 0.7027 0.085 Uiso 1 1 calc R
C3B C 0.7826(11) 0.3889(5) 0.6951(5) 0.091(3) Uani 1 1 d .
H3B H 0.8462 0.3424 0.7184 0.109 Uiso 1 1 calc R
C4B C 0.6625(11) 0.3683(6) 0.6705(6) 0.099(3) Uani 1 1 d .
H4B H 0.6436 0.3073 0.6773 0.119 Uiso 1 1 calc R
C5B C 0.5688(9) 0.4342(6) 0.6362(5) 0.085(3) Uani 1 1 d .
H5B H 0.4863 0.4184 0.6197 0.102 Uiso 1 1 calc R
C6B C 0.5956(7) 0.5262(5) 0.6254(4) 0.0628(17) Uani 1 1 d .
H6B H 0.5317 0.5717 0.6014 0.075 Uiso 1 1 calc R
C1C C 0.9360(6) 0.6699(4) 0.6063(3) 0.0471(13) Uani 1 1 d .
C2C C 0.9912(6) 0.7518(4) 0.6071(3) 0.0498(13) Uani 1 1 d .
H2C H 0.9360 0.8016 0.6326 0.060 Uiso 1 1 calc R
C3C C 1.1277(7) 0.7606(5) 0.5705(4) 0.0683(18) Uani 1 1 d .
H3C H 1.1624 0.8168 0.5706 0.082 Uiso 1 1 calc R
C4C C 1.2115(8) 0.6884(6) 0.5345(4) 0.082(2) Uani 1 1 d .
H4C H 1.3038 0.6946 0.5106 0.099 Uiso 1 1 calc R
C5C C 1.1596(9) 0.6059(7) 0.5334(6) 0.115(4) Uani 1 1 d .
H5C H 1.2170 0.5561 0.5089 0.138 Uiso 1 1 calc R
C6C C 1.0214(8) 0.5966(6) 0.5689(5) 0.094(3) Uani 1 1 d .
H6C H 0.9862 0.5408 0.5674 0.113 Uiso 1 1 calc R
C1D C 0.3781(5) 0.8732(3) 0.8856(3) 0.0360(10) Uani 1 1 d .
C2D C 0.3031(5) 0.8003(4) 0.9101(3) 0.0423(11) Uani 1 1 d .
H2D H 0.3516 0.7391 0.9097 0.051 Uiso 1 1 calc R
C3D C 0.1555(6) 0.8181(4) 0.9353(3) 0.0535(14) Uani 1 1 d .
H3D H 0.1063 0.7690 0.9538 0.064 Uiso 1 1 calc R
C4D C 0.0827(6) 0.9072(5) 0.9331(4) 0.0625(17) Uani 1 1 d .
H4D H -0.0165 0.9187 0.9491 0.075 Uiso 1 1 calc R
C5D C 0.1555(7) 0.9809(5) 0.9071(4) 0.0624(16) Uani 1 1 d .
H5D H 0.1055 1.0418 0.9051 0.075 Uiso 1 1 calc R
C6D C 0.3034(6) 0.9631(4) 0.8841(3) 0.0492(13) Uani 1 1 d .
H6D H 0.3531 1.0125 0.8674 0.059 Uiso 1 1 calc R
C1E C 0.6525(5) 0.9489(4) 0.8450(3) 0.0423(11) Uani 1 1 d .
C2E C 0.6488(7) 1.0039(5) 0.9071(4) 0.0662(18) Uani 1 1 d .
H2E H 0.5984 0.9881 0.9538 0.079 Uiso 1 1 calc R
C3E C 0.7170(8) 1.0792(6) 0.9001(4) 0.077(2) Uani 1 1 d .
H3E H 0.7132 1.1146 0.9420 0.093 Uiso 1 1 calc R
C4E C 0.7923(8) 1.1044(5) 0.8316(4) 0.0705(19) Uani 1 1 d .
H4E H 0.8375 1.1571 0.8269 0.085 Uiso 1 1 calc R
C5E C 0.7996(8) 1.0507(5) 0.7706(4) 0.0713(19) Uani 1 1 d .
H5E H 0.8523 1.0659 0.7244 0.086 Uiso 1 1 calc R
C6E C 0.7283(7) 0.9736(4) 0.7778(3) 0.0559(15) Uani 1 1 d .
H6E H 0.7325 0.9382 0.7358 0.067 Uiso 1 1 calc R
C1F C 1.0025(5) 0.6450(4) 0.8058(3) 0.0450(12) Uani 1 1 d .
C2F C 1.0839(7) 0.5584(5) 0.8014(5) 0.079(2) Uani 1 1 d .
H2F H 1.0420 0.5054 0.8168 0.095 Uiso 1 1 calc R
C3F C 1.2314(8) 0.5502(7) 0.7735(6) 0.108(3) Uani 1 1 d .
H3F H 1.2877 0.4913 0.7703 0.129 Uiso 1 1 calc R
C4F C 1.2927(7) 0.6263(8) 0.7511(5) 0.089(3) Uani 1 1 d .
H4F H 1.3909 0.6199 0.7327 0.107 Uiso 1 1 calc R
C5F C 1.2124(7) 0.7121(6) 0.7553(4) 0.071(2) Uani 1 1 d .
H5F H 1.2553 0.7648 0.7402 0.085 Uiso 1 1 calc R
C6F C 1.0670(6) 0.7215(4) 0.7820(3) 0.0499(13) Uani 1 1 d .
H6F H 1.0117 0.7808 0.7839 0.060 Uiso 1 1 calc R
C1G C 0.6279(7) 0.5365(5) 0.8546(4) 0.0609(16) Uani 1 1 d .
H1G H 0.5821 0.5726 0.8162 0.073 Uiso 1 1 calc R
C2G C 0.7472(6) 0.5631(4) 0.8787(4) 0.0554(15) Uani 1 1 d .
C3G C 0.8109(10) 0.5129(7) 0.9399(6) 0.119(4) Uani 1 1 d .
H3G H 0.8877 0.5329 0.9590 0.143 Uiso 1 1 calc R
C4G C 0.7589(12) 0.4335(8) 0.9718(7) 0.149(6) Uani 1 1 d .
H4G H 0.8005 0.3990 1.0123 0.179 Uiso 1 1 calc R
C5G C 0.6419(13) 0.4056(7) 0.9420(7) 0.133(4) Uani 1 1 d .
H5G H 0.6106 0.3502 0.9615 0.160 Uiso 1 1 calc R
C6G C 0.5735(10) 0.4564(6) 0.8863(5) 0.092(3) Uani 1 1 d .
H6G H 0.4926 0.4388 0.8694 0.111 Uiso 1 1 calc R
S1 S 0.8485(4) 0.7325(3) 0.13904(18) 0.1287(10) Uani 1 1 d D
O1 O 0.8437(15) 0.8070(6) 0.0842(5) 0.215(5) Uani 1 1 d DU
O2 O 0.8463(13) 0.6467(5) 0.1050(5) 0.190(5) Uani 1 1 d DU
O3 O 0.9238(13) 0.7315(13) 0.2036(7) 0.303(8) Uani 1 1 d DU
C19 C 0.6815(9) 0.7529(5) 0.1806(4) 0.072(2) Uani 1 1 d D
F1 F 0.5878(11) 0.7517(11) 0.1371(6) 0.272(6) Uani 1 1 d DU
F2 F 0.6353(10) 0.8278(5) 0.2223(4) 0.176(3) Uani 1 1 d DU
F3 F 0.6465(11) 0.6922(5) 0.2388(5) 0.211(5) Uani 1 1 d DU

loop_
_atom_site_aniso_label
_atom_site_aniso_U_11
_atom_site_aniso_U_22
_atom_site_aniso_U_33
_atom_site_aniso_U_23
_atom_site_aniso_U_13
_atom_site_aniso_U_12
Pd1 0.02954(19) 0.03196(19) 0.02720(19) 0.00016(13) 0.00133(13) -0.00728(13)
P1 0.0435(7) 0.0413(7) 0.0419(7) -0.0091(6) 0.0104(6) -0.0175(6)
P2 0.0305(6) 0.0465(7) 0.0304(6) -0.0014(5) -0.0005(5) -0.0039(5)
P3 0.0292(6) 0.0427(7) 0.0433(7) 0.0078(6) -0.0009(5) -0.0042(5)
C1 0.060(3) 0.059(3) 0.034(3) -0.006(2) 0.005(2) -0.034(3)
C2 0.078(4) 0.083(5) 0.040(3) -0.016(3) 0.009(3) -0.039(4)
C3 0.104(6) 0.106(6) 0.027(3) -0.003(3) -0.005(3) -0.064(5)
C3A 0.082(5) 0.083(5) 0.039(3) 0.012(3) -0.018(3) -0.054(4)
C4 0.110(7) 0.113(7) 0.042(4) 0.023(4) -0.032(4) -0.071(6)
C5 0.096(6) 0.105(6) 0.061(5) 0.040(4) -0.041(4) -0.056(5)
C5A 0.063(4) 0.080(5) 0.065(4) 0.036(4) -0.030(3) -0.042(4)
C6 0.077(5) 0.094(6) 0.088(6) 0.051(5) -0.043(5) -0.035(5)
C7 0.057(4) 0.072(5) 0.102(6) 0.033(4) -0.024(4) -0.006(3)
C8 0.056(4) 0.058(4) 0.069(4) 0.015(3) -0.016(3) -0.004(3)
C8A 0.044(3) 0.049(3) 0.058(3) 0.016(3) -0.017(3) -0.018(2)
C9 0.046(3) 0.048(3) 0.038(3) 0.006(2) -0.011(2) -0.015(2)
C10 0.041(3) 0.050(3) 0.029(2) 0.006(2) -0.006(2) -0.021(2)
C10A 0.047(3) 0.050(3) 0.035(3) 0.003(2) -0.003(2) -0.032(2)
C15 0.059(3) 0.062(3) 0.034(3) 0.010(2) -0.014(2) -0.044(3)
C16 0.053(3) 0.055(3) 0.051(3) 0.021(3) -0.022(3) -0.031(3)
C17 0.034(3) 0.078(4) 0.028(2) 0.003(2) 0.000(2) 0.000(3)
C18 0.034(3) 0.065(4) 0.039(3) 0.006(2) -0.005(2) -0.002(2)
C1B 0.055(3) 0.044(3) 0.055(3) -0.019(3) 0.025(3) -0.021(3)
C2B 0.079(5) 0.049(4) 0.084(5) -0.014(3) 0.007(4) -0.018(3)
C3B 0.110(7) 0.051(4) 0.106(7) -0.003(4) 0.009(5) -0.019(4)
C4B 0.112(7) 0.056(5) 0.129(8) -0.023(5) 0.045(6) -0.045(5)
C5B 0.077(5) 0.071(5) 0.113(7) -0.033(5) 0.027(5) -0.044(4)
C6B 0.052(3) 0.062(4) 0.078(4) -0.027(3) 0.022(3) -0.027(3)
C1C 0.045(3) 0.052(3) 0.045(3) -0.010(2) 0.014(2) -0.020(2)
C2C 0.046(3) 0.048(3) 0.057(3) 0.000(3) 0.000(3) -0.017(2)
C3C 0.061(4) 0.077(5) 0.073(4) 0.002(4) 0.002(3) -0.040(4)
C4C 0.060(4) 0.104(6) 0.082(5) -0.014(4) 0.033(4) -0.038(4)
C5C 0.083(6) 0.110(7) 0.147(9) -0.054(6) 0.074(6) -0.042(5)
C6C 0.074(5) 0.082(5) 0.126(7) -0.053(5) 0.054(5) -0.042(4)
C1D 0.031(2) 0.047(3) 0.029(2) -0.007(2) -0.0008(18) -0.004(2)
C2D 0.037(3) 0.046(3) 0.044(3) -0.009(2) -0.005(2) -0.002(2)
C3D 0.039(3) 0.065(4) 0.058(4) -0.011(3) -0.002(3) -0.013(3)
C4D 0.033(3) 0.086(5) 0.067(4) -0.025(4) 0.001(3) -0.001(3)
C5D 0.046(3) 0.060(4) 0.074(4) -0.015(3) -0.002(3) 0.011(3)
C6D 0.042(3) 0.047(3) 0.056(3) -0.001(3) -0.001(2) -0.004(2)
C1E 0.036(3) 0.052(3) 0.040(3) -0.009(2) -0.003(2) -0.008(2)
C2E 0.064(4) 0.084(5) 0.054(4) -0.031(3) 0.012(3) -0.026(3)
C3E 0.079(5) 0.089(5) 0.074(5) -0.042(4) -0.005(4) -0.028(4)
C4E 0.079(5) 0.063(4) 0.082(5) -0.007(4) -0.024(4) -0.033(4)
C5E 0.092(5) 0.077(5) 0.053(4) 0.002(3) -0.007(4) -0.041(4)
C6E 0.078(4) 0.061(4) 0.036(3) -0.005(3) -0.006(3) -0.033(3)
C1F 0.031(2) 0.050(3) 0.053(3) -0.002(2) -0.001(2) -0.005(2)
C2F 0.046(4) 0.054(4) 0.134(7) -0.008(4) -0.006(4) 0.001(3)
C3F 0.046(4) 0.105(7) 0.164(10) -0.043(7) -0.008(5) 0.029(4)
C4F 0.033(3) 0.150(9) 0.087(6) -0.038(6) 0.007(3) -0.014(5)
C5F 0.050(4) 0.116(6) 0.053(4) -0.013(4) 0.006(3) -0.041(4)
C6F 0.042(3) 0.062(4) 0.045(3) -0.004(3) 0.001(2) -0.014(3)
C1G 0.062(4) 0.065(4) 0.057(4) 0.012(3) -0.005(3) -0.025(3)
C2G 0.045(3) 0.048(3) 0.067(4) 0.024(3) -0.001(3) -0.009(2)
C3G 0.088(6) 0.118(7) 0.154(9) 0.088(7) -0.055(6) -0.042(5)
C4G 0.118(8) 0.133(9) 0.199(13) 0.121(9) -0.054(8) -0.059(7)
C5G 0.123(9) 0.106(8) 0.167(11) 0.074(8) -0.007(8) -0.056(7)
C6G 0.108(6) 0.093(6) 0.087(6) 0.027(5) -0.010(5) -0.061(5)
S1 0.122(2) 0.166(3) 0.097(2) -0.014(2) 0.0065(17) -0.031(2)
O1 0.425(16) 0.131(7) 0.104(6) -0.012(5) 0.048(8) -0.146(9)
O2 0.329(13) 0.098(5) 0.104(6) -0.012(5) 0.005(7) 0.058(7)
O3 0.163(9) 0.57(2) 0.200(11) -0.062(13) -0.119(9) -0.035(11)
C19 0.084(5) 0.065(4) 0.079(5) 0.000(4) -0.030(4) -0.034(4)
F1 0.181(9) 0.435(17) 0.194(10) -0.099(11) -0.002(8) -0.012(10)
F2 0.233(8) 0.123(5) 0.162(6) -0.055(5) 0.058(6) -0.040(5)
F3 0.298(10) 0.115(5) 0.188(8) -0.021(5) 0.146(8) -0.067(6)

loop_
_atom_type_symbol
_atom_type_description
_atom_type_scat_dispersion_real
_atom_type_scat_dispersion_imag
_atom_type_scat_source
C C 0.0033 0.0016 'International Tables Vol C Tables 4.2.6.8 and 6.1.1.4'
H H 0.0000 0.0000 'International Tables Vol C Tables 4.2.6.8 and 6.1.1.4'
O O 0.0106 0.0060 'International Tables Vol C Tables 4.2.6.8 and 6.1.1.4'
F F 0.0171 0.0103 'International Tables Vol C Tables 4.2.6.8 and 6.1.1.4'
P P 0.1023 0.0942 'International Tables Vol C Tables 4.2.6.8 and 6.1.1.4'
S S 0.1246 0.1234 'International Tables Vol C Tables 4.2.6.8 and 6.1.1.4'
Pd Pd -0.9988 1.0072 'International Tables Vol C Tables 4.2.6.8 and 6.1.1.4'

loop_
_geom_angle_atom_site_label_1
_geom_angle_atom_site_label_2
_geom_angle_atom_site_label_3
_geom_angle
C10 Pd1 P1 82.95(15)
C10 Pd1 P2 95.60(15)
P1 Pd1 P2 177.36(5)
C10 Pd1 P3 177.80(14)
P1 Pd1 P3 98.36(5)
P2 Pd1 P3 83.01(5)
C1 P1 C1C 103.5(3)
C1 P1 C1B 107.3(3)
C1C P1 C1B 106.8(3)
C1 P1 Pd1 103.44(19)
C1C P1 Pd1 118.21(18)
C1B P1 Pd1 116.27(17)
C1E P2 C1D 108.9(2)
C1E P2 C17 103.5(3)
C1D P2 C17 102.1(2)
C1E P2 Pd1 109.99(17)
C1D P2 Pd1 122.01(16)
C17 P2 Pd1 108.54(19)
C2G P3 C1F 110.1(3)
C2G P3 C18 103.1(3)
C1F P3 C18 102.9(2)
C2G P3 Pd1 113.8(2)
C1F P3 Pd1 117.27(19)
C18 P3 Pd1 108.02(17)
C10A C1 C2 121.0(6)
C10A C1 P1 114.5(4)
C2 C1 P1 124.4(5)
C3 C2 C1 119.6(7)
C2 C3 C3A 121.8(6)
C3 C3A C15 119.4(6)
C3 C3A C4 123.5(7)
C15 C3A C4 117.0(8)
C5 C4 C3A 122.5(7)
C4 C5 C5A 121.1(7)
C6 C5A C5 123.6(7)
C6 C5A C16 117.7(7)
C5 C5A C16 118.8(8)
C7 C6 C5A 122.4(6)
C6 C7 C8 120.3(8)
C7 C8 C8A 119.7(7)
C16 C8A C8 119.6(5)
C16 C8A C9 118.8(5)
C8 C8A C9 121.6(6)
C10 C9 C8A 124.9(5)
C9 C10 C10A 115.7(5)
C9 C10 Pd1 125.7(4)
C10A C10 Pd1 118.6(4)
C1 C10A C15 118.8(5)
C1 C10A C10 120.5(5)
C15 C10A C10 120.7(5)
C16 C15 C3A 120.4(6)
C16 C15 C10A 120.3(5)
C3A C15 C10A 119.3(6)
C8A C16 C15 119.4(5)
C8A C16 C5A 120.4(6)
C15 C16 C5A 120.1(6)
C18 C17 P2 107.8(3)
C17 C18 P3 108.4(4)
C2B C1B C6B 118.9(6)
C2B C1B P1 120.4(5)
C6B C1B P1 120.5(5)
C1B C2B C3B 120.7(8)
C4B C3B C2B 119.5(9)
C3B C4B C5B 121.5(7)
C4B C5B C6B 120.0(8)
C1B C6B C5B 119.4(7)
C2C C1C C6C 118.4(5)
C2C C1C P1 117.6(4)
C6C C1C P1 123.6(4)
C1C C2C C3C 120.7(6)
C4C C3C C2C 120.8(6)
C3C C4C C5C 119.7(6)
C4C C5C C6C 120.2(7)
C1C C6C C5C 120.3(7)
C6D C1D C2D 119.0(5)
C6D C1D P2 123.8(4)
C2D C1D P2 117.2(4)
C1D C2D C3D 120.3(5)
C4D C3D C2D 120.0(6)
C3D C4D C5D 120.4(5)
C4D C5D C6D 119.2(6)
C1D C6D C5D 120.9(5)
C6E C1E C2E 117.8(5)
C6E C1E P2 120.3(4)
C2E C1E P2 121.7(4)
C3E C2E C1E 121.0(6)
C2E C3E C4E 120.8(6)
C5E C4E C3E 119.1(6)
C4E C5E C6E 119.9(6)
C1E C6E C5E 121.3(5)
C2F C1F C6F 119.0(5)
C2F C1F P3 125.0(5)
C6F C1F P3 115.9(4)
C1F C2F C3F 119.2(7)
C4F C3F C2F 120.8(7)
C3F C4F C5F 120.2(7)
C4F C5F C6F 119.9(7)
C1F C6F C5F 120.9(6)
C2G C1G C6G 121.7(7)
C1G C2G C3G 119.6(6)
C1G C2G P3 119.4(4)
C3G C2G P3 120.7(5)
C4G C3G C2G 119.4(9)
C3G C4G C5G 118.8(9)
C6G C5G C4G 122.4(8)
C5G C6G C1G 117.8(8)
O1 S1 O3 121.1(9)
O1 S1 O2 110.9(5)
O3 S1 O2 119.6(9)
O1 S1 C19 99.6(6)
O3 S1 C19 99.2(7)
O2 S1 C19 100.4(6)
F1 C19 F2 106.5(9)
F1 C19 F3 103.4(10)
F2 C19 F3 93.3(7)
F1 C19 S1 113.8(8)
F2 C19 S1 120.9(6)
F3 C19 S1 116.0(7)

loop_
_geom_bond_atom_site_label_1
_geom_bond_atom_site_label_2
_geom_bond_distance
Pd1 C10 2.081(5)
Pd1 P1 2.2978(13)
Pd1 P2 2.3345(13)
Pd1 P3 2.3421(13)
P1 C1 1.800(6)
P1 C1C 1.810(5)
P1 C1B 1.816(5)
P2 C1E 1.812(5)
P2 C1D 1.818(5)
P2 C17 1.836(5)
P3 C2G 1.799(5)
P3 C1F 1.812(5)
P3 C18 1.825(6)
C1 C10A 1.391(8)
C1 C2 1.395(8)
C2 C3 1.382(10)
C3 C3A 1.374(11)
C3A C15 1.420(8)
C3A C4 1.442(10)
C4 C5 1.339(12)
C5 C5A 1.413(11)
C5A C6 1.391(11)
C5A C16 1.421(8)
C6 C7 1.370(12)
C7 C8 1.390(9)
C8 C8A 1.407(9)
C8A C16 1.402(8)
C8A C9 1.434(7)
C9 C10 1.360(7)
C10 C10A 1.467(7)
C10A C15 1.429(8)
C15 C16 1.411(9)
C17 C18 1.534(7)
C1B C2B 1.374(10)
C1B C6B 1.385(8)
C2B C3B 1.387(9)
C3B C4B 1.345(12)
C4B C5B 1.349(13)
C5B C6B 1.396(9)
C1C C2C 1.378(7)
C1C C6C 1.382(9)
C2C C3C 1.381(8)
C3C C4C 1.354(10)
C4C C5C 1.371(11)
C5C C6C 1.391(9)
C1D C6D 1.376(7)
C1D C2D 1.381(7)
C2D C3D 1.388(7)
C3D C4D 1.361(9)
C4D C5D 1.384(10)
C5D C6D 1.383(8)
C1E C6E 1.362(7)
C1E C2E 1.403(8)
C2E C3E 1.350(10)
C3E C4E 1.378(10)
C4E C5E 1.371(10)
C5E C6E 1.390(8)
C1F C2F 1.362(8)
C1F C6F 1.368(8)
C2F C3F 1.399(10)
C3F C4F 1.342(13)
C4F C5F 1.347(11)
C5F C6F 1.374(8)
C1G C2G 1.370(8)
C1G C6G 1.398(9)
C2G C3G 1.397(10)
C3G C4G 1.382(11)
C4G C5G 1.407(15)
C5G C6G 1.347(13)
S1 O1 1.394(8)
S1 O3 1.415(8)
S1 O2 1.433(8)
S1 C19 1.635(9)
C19 F1 1.243(10)
C19 F2 1.346(9)
C19 F3 1.345(9)
